data_4083906
loop_
_publ_author_name
'Thompson, Samuel J.'
'Dong, Guangbin'

_publ_section_title
;
 Alkylation of Rhodium Porphyrins Using Ammonium and Quinolinium Salts
;
_journal_issue 14
_journal_name_full Organometallics
_journal_page_first 3757
_journal_paper_doi 10.1021/om500438s
_journal_volume 33
_journal_year 2014
_chemical_formula_moiety 'C44 H28 N4, Rh, C2 H5, 1/2 C Cl4'
_chemical_formula_sum 'C46.5 H33 Cl2 N4 Rh'
_chemical_formula_weight 821.58
_chemical_name_systematic
;
 ?
;
_space_group_crystal_system triclinic
_space_group_IT_number 2
_space_group_name_Hall '-P 1'
_space_group_name_H-M_alt 'P -1'
_symmetry_space_group_name_Hall '-P 1'
_symmetry_space_group_name_H-M 'P -1'
_atom_sites_solution_hydrogens geom
_audit_creation_method SHELXL-2013
_cell_angle_alpha 104.215(2)
_cell_angle_beta 107.305(2)
_cell_angle_gamma 99.963(2)
_cell_formula_units_Z 2
_cell_length_a 11.2350(8)
_cell_length_b 13.1958(10)
_cell_length_c 13.8948(10)
_cell_measurement_reflns_used 6032
_cell_measurement_temperature 100(2)
_cell_measurement_theta_max 27.5
_cell_measurement_theta_min 1.6
_cell_volume 1837.9(2)
_computing_cell_refinement 'CrystalClear (Rigaku Inc., 2008)'
_computing_data_collection 'CrystalClear (Rigaku Inc., 2008)'
_computing_data_reduction 'CrystalClear (Rigaku Inc., 2008)'
_computing_molecular_graphics 'XP SHELXTL/PC, Siemens Analytical'
_computing_publication_material 'XP SHELXTL/PC, Siemens Analytical'
_computing_structure_refinement 'SHELXL-2013 (Sheldrick, 2013)'
_computing_structure_solution
;

Superflip.  Palatinus, L. & Chapuis, G. (2007). J. Appl. Cryst. 40, 786-790.
 
;
_diffrn_ambient_temperature 100(2)
_diffrn_measured_fraction_theta_full 0.992
_diffrn_measured_fraction_theta_max 0.980
_diffrn_measurement_device_type 'Rigaku AFC-12 with Saturn 724+ CCD'
_diffrn_measurement_method \w-scans
_diffrn_radiation_type MoK\a
_diffrn_radiation_wavelength 0.71073
_diffrn_reflns_av_R_equivalents 0.0749
_diffrn_reflns_av_unetI/netI 0.0875
_diffrn_reflns_Laue_measured_fraction_full 0.992
_diffrn_reflns_Laue_measured_fraction_max 0.980
_diffrn_reflns_limit_h_max 14
_diffrn_reflns_limit_h_min -14
_diffrn_reflns_limit_k_max 17
_diffrn_reflns_limit_k_min -16
_diffrn_reflns_limit_l_max 18
_diffrn_reflns_limit_l_min -18
_diffrn_reflns_number 24233
_diffrn_reflns_point_group_measured_fraction_full 0.992
_diffrn_reflns_point_group_measured_fraction_max 0.980
_diffrn_reflns_theta_full 25.242
_diffrn_reflns_theta_max 27.484
_diffrn_reflns_theta_min 3.133
_diffrn_source 'sealed tube'
_exptl_absorpt_coefficient_mu 0.651
_exptl_absorpt_correction_T_max 1.00
_exptl_absorpt_correction_T_min 0.592
_exptl_absorpt_correction_type multi-scan
_exptl_absorpt_process_details
;
Abscor. T. Higashi (2001). The Rigaku Corporation, Tokyo, Japan.
;
_exptl_crystal_colour red
_exptl_crystal_density_diffrn 1.485
_exptl_crystal_description prism
_exptl_crystal_F_000 838
_exptl_crystal_size_max 0.090
_exptl_crystal_size_mid 0.060
_exptl_crystal_size_min 0.050
_refine_diff_density_max 0.734
_refine_diff_density_min -1.048
_refine_diff_density_rms 0.126
_refine_ls_extinction_method none
_refine_ls_goodness_of_fit_ref 1.064
_refine_ls_hydrogen_treatment constr
_refine_ls_matrix_type full
_refine_ls_number_parameters 508
_refine_ls_number_reflns 8272
_refine_ls_number_restraints 21
_refine_ls_restrained_S_all 1.064
_refine_ls_R_factor_all 0.0825
_refine_ls_R_factor_gt 0.0597
_refine_ls_shift/su_max 0.001
_refine_ls_shift/su_mean 0.000
_refine_ls_structure_factor_coef Fsqd
_refine_ls_weighting_details 'w=1/[\s^2^(Fo^2^)+6.5834P] where P=(Fo^2^+2Fc^2^)/3'
_refine_ls_weighting_scheme calc
_refine_ls_wR_factor_gt 0.1084
_refine_ls_wR_factor_ref 0.1178
_reflns_Friedel_coverage 0.000
_reflns_number_gt 6585
_reflns_number_total 8272
_reflns_threshold_expression 'I > 2\s(I)'
_cod_data_source_file om500438s_si_001.cif
_cod_data_source_block 935
_cod_depositor_comments 'Adding full bibliography for 4083903--4083907.cif.'
_cod_original_formula_sum 'C46.50 H33 Cl2 N4 Rh'
_cod_database_code 4083906
_shelx_space_group_comment
;
The symmetry employed for this shelxl refinement is uniquely defined
by the following loop, which should always be used as a source of
symmetry information in preference to the above space-group names.
They are only intended as comments.
;
_shelx_estimated_absorpt_t_min 0.944
_shelx_estimated_absorpt_t_max 0.968
_shelxl_version_number 2013-4

loop_
_space_group_symop_operation_xyz
'x, y, z'
'-x, -y, -z'

loop_
_atom_site_label
_atom_site_type_symbol
_atom_site_fract_x
_atom_site_fract_y
_atom_site_fract_z
_atom_site_U_iso_or_equiv
_atom_site_adp_type
_atom_site_occupancy
_atom_site_site_symmetry_order
_atom_site_calc_flag
_atom_site_refinement_flags_posn
_atom_site_refinement_flags_adp
_atom_site_refinement_flags_occupancy
_atom_site_disorder_assembly
_atom_site_disorder_group
C1 C 0.5774(4) 0.6903(3) 0.2211(3) 0.0157(8) Uani 1 1 d . . . . .
C2 C 0.4373(4) 0.6659(3) 0.1778(3) 0.0166(9) Uani 1 1 d . . . . .
H2 H 0.3781 0.5970 0.1575 0.020 Uiso 1 1 calc R U . . .
C3 C 0.4068(4) 0.7597(3) 0.1716(3) 0.0175(9) Uani 1 1 d . . . . .
H3 H 0.3223 0.7689 0.1465 0.021 Uiso 1 1 calc R U . . .
C4 C 0.5274(4) 0.8431(3) 0.2103(3) 0.0142(8) Uani 1 1 d . . . . .
C5 C 0.5380(4) 0.9488(3) 0.2053(3) 0.0157(8) Uani 1 1 d . . . . .
C6 C 0.6533(4) 1.0263(3) 0.2334(3) 0.0143(8) Uani 1 1 d . . . . .
C7 C 0.6632(4) 1.1303(3) 0.2149(3) 0.0155(8) Uani 1 1 d . . . . .
H7 H 0.5933 1.1577 0.1843 0.019 Uiso 1 1 calc R U . . .
C8 C 0.7910(4) 1.1813(3) 0.2495(3) 0.0161(8) Uani 1 1 d . . . . .
H8 H 0.8273 1.2505 0.2465 0.019 Uiso 1 1 calc R U . . .
C9 C 0.8617(4) 1.1102(3) 0.2920(3) 0.0125(8) Uani 1 1 d . . . . .
C10 C 0.9951(4) 1.1387(3) 0.3466(3) 0.0142(8) Uani 1 1 d . . . . .
C11 C 1.0599(4) 1.0712(3) 0.3940(3) 0.0145(8) Uani 1 1 d . . . . .
C12 C 1.1956(4) 1.1018(3) 0.4602(3) 0.0179(9) Uani 1 1 d . . . . .
H12 H 1.2532 1.1723 0.4864 0.021 Uiso 1 1 calc R U . . .
C13 C 1.2251(4) 1.0109(3) 0.4776(3) 0.0165(9) Uani 1 1 d . . . . .
H13 H 1.3067 1.0061 0.5193 0.020 Uiso 1 1 calc R U . . .
C14 C 1.1084(4) 0.9222(3) 0.4208(3) 0.0128(8) Uani 1 1 d . . . . .
C15 C 1.1034(4) 0.8129(3) 0.4067(3) 0.0131(8) Uani 1 1 d . . . . .
C16 C 0.9891(4) 0.7281(3) 0.3551(3) 0.0143(8) Uani 1 1 d . . . . .
C17 C 0.9812(4) 0.6136(3) 0.3352(3) 0.0171(9) Uani 1 1 d . . . . .
H17 H 1.0520 0.5828 0.3523 0.021 Uiso 1 1 calc R U . . .
C18 C 0.8554(4) 0.5590(3) 0.2880(3) 0.0157(8) Uani 1 1 d . . . . .
H18 H 0.8209 0.4826 0.2665 0.019 Uiso 1 1 calc R U . . .
C19 C 0.7827(4) 0.6380(3) 0.2761(3) 0.0124(8) Uani 1 1 d . . . . .
C20 C 0.6469(4) 0.6136(3) 0.2333(3) 0.0136(8) Uani 1 1 d . . . . .
C21 C 0.4140(4) 0.9799(3) 0.1653(3) 0.0156(8) Uani 1 1 d . . . . .
C22 C 0.3439(4) 0.9506(3) 0.0565(3) 0.0189(9) Uani 1 1 d . . . . .
H22 H 0.3747 0.9104 0.0068 0.023 Uiso 1 1 calc R U . . .
C23 C 0.2283(4) 0.9801(3) 0.0200(3) 0.0199(9) Uani 1 1 d . . . . .
H23 H 0.1810 0.9602 -0.0540 0.024 Uiso 1 1 calc R U . . .
C24 C 0.1839(4) 1.0384(4) 0.0929(4) 0.0216(10) Uani 1 1 d . . . . .
H24 H 0.1062 1.0591 0.0689 0.026 Uiso 1 1 calc R U . . .
C25 C 0.2523(4) 1.0665(4) 0.2008(4) 0.0213(9) Uani 1 1 d . . . . .
H25 H 0.2208 1.1058 0.2504 0.026 Uiso 1 1 calc R U . . .
C26 C 0.3663(4) 1.0378(3) 0.2366(3) 0.0188(9) Uani 1 1 d . . . . .
H26 H 0.4126 1.0577 0.3108 0.023 Uiso 1 1 calc R U . . .
C27 C 1.0722(4) 1.2458(3) 0.3528(3) 0.0141(8) Uani 1 1 d . . . . .
C28 C 1.0780(4) 1.2666(4) 0.2601(3) 0.0181(9) Uani 1 1 d . . . . .
H28 H 1.0320 1.2122 0.1933 0.022 Uiso 1 1 calc R U . . .
C29 C 1.1498(4) 1.3654(4) 0.2641(4) 0.0225(10) Uani 1 1 d . . . . .
H29 H 1.1517 1.3784 0.2002 0.027 Uiso 1 1 calc R U . . .
C30 C 1.2190(4) 1.4453(4) 0.3612(4) 0.0228(10) Uani 1 1 d . . . . .
H30 H 1.2693 1.5125 0.3641 0.027 Uiso 1 1 calc R U . . .
C31 C 1.2139(4) 1.4260(4) 0.4537(4) 0.0228(10) Uani 1 1 d . . . . .
H31 H 1.2607 1.4806 0.5202 0.027 Uiso 1 1 calc R U . . .
C32 C 1.1406(4) 1.3270(3) 0.4502(3) 0.0196(9) Uani 1 1 d . . . . .
H32 H 1.1374 1.3150 0.5142 0.024 Uiso 1 1 calc R U . . .
C33 C 1.2289(4) 0.7845(3) 0.4446(3) 0.0148(8) Uani 1 1 d . . . . .
C34 C 1.3243(4) 0.8076(4) 0.4022(3) 0.0201(9) Uani 1 1 d . . . . .
H34 H 1.3091 0.8414 0.3483 0.024 Uiso 1 1 calc R U . . .
C35 C 1.4411(4) 0.7820(4) 0.4372(3) 0.0217(10) Uani 1 1 d . . . . .
H35 H 1.5052 0.7983 0.4074 0.026 Uiso 1 1 calc R U . . .
C36 C 1.4641(4) 0.7330(4) 0.5154(3) 0.0227(10) Uani 1 1 d . . . . .
H36 H 1.5442 0.7159 0.5399 0.027 Uiso 1 1 calc R U . . .
C37 C 1.3703(4) 0.7086(3) 0.5580(3) 0.0197(9) Uani 1 1 d . . . . .
H37 H 1.3860 0.6748 0.6118 0.024 Uiso 1 1 calc R U . . .
C38 C 1.2526(4) 0.7337(3) 0.5220(3) 0.0159(8) Uani 1 1 d . . . . .
H38 H 1.1881 0.7158 0.5509 0.019 Uiso 1 1 calc R U . . .
C39 C 0.5724(4) 0.4970(3) 0.1948(3) 0.0136(8) Uani 1 1 d . . . . .
C40 C 0.5023(4) 0.4575(3) 0.2521(3) 0.0178(9) Uani 1 1 d . . . . .
H40 H 0.5039 0.5040 0.3168 0.021 Uiso 1 1 calc R U . . .
C41 C 0.4300(4) 0.3491(4) 0.2134(4) 0.0207(9) Uani 1 1 d . . . . .
H41 H 0.3828 0.3222 0.2525 0.025 Uiso 1 1 calc R U . . .
C42 C 0.4264(4) 0.2808(3) 0.1194(3) 0.0188(9) Uani 1 1 d . . . . .
H42 H 0.3765 0.2075 0.0938 0.023 Uiso 1 1 calc R U . . .
C43 C 0.4958(4) 0.3193(3) 0.0617(3) 0.0202(9) Uani 1 1 d . . . . .
H43 H 0.4933 0.2723 -0.0032 0.024 Uiso 1 1 calc R U . . .
C44 C 0.5692(4) 0.4275(3) 0.1000(3) 0.0179(9) Uani 1 1 d . . . . .
H44 H 0.6172 0.4537 0.0612 0.021 Uiso 1 1 calc R U . . .
C45 C 0.8188(4) 0.8310(4) 0.1493(3) 0.0192(9) Uani 1 1 d . . . . .
H45A H 0.7792 0.7518 0.1177 0.023 Uiso 1 1 calc R U . . .
H45B H 0.7635 0.8670 0.1069 0.023 Uiso 1 1 calc R U . . .
C46 C 0.9492(5) 0.8558(4) 0.1403(4) 0.0312(11) Uani 1 1 d . . . . .
H46A H 0.9871 0.9345 0.1667 0.047 Uiso 1 1 calc R U . . .
H46B H 0.9408 0.8278 0.0657 0.047 Uiso 1 1 calc R U . . .
H46C H 1.0054 0.8213 0.1826 0.047 Uiso 1 1 calc R U . . .
N1 N 0.6293(3) 0.7994(3) 0.2422(3) 0.0143(7) Uani 1 1 d . . . . .
N2 N 0.7750(3) 1.0157(3) 0.2795(3) 0.0150(7) Uani 1 1 d . . . . .
N3 N 1.0083(3) 0.9632(3) 0.3760(3) 0.0126(7) Uani 1 1 d . . . . .
N4 N 0.8667(3) 0.7405(3) 0.3176(2) 0.0135(7) Uani 1 1 d . . . . .
Rh1 Rh 0.81971(3) 0.87880(3) 0.30133(2) 0.01021(9) Uani 1 1 d . . . . .
Cl1 Cl 0.8953(2) 0.3780(2) 0.0486(2) 0.0391(6) Uani 0.5 1 d D . P A -1
Cl2 Cl 0.8432(2) 0.5717(2) 0.0047(2) 0.0370(6) Uani 0.5 1 d D . P A -1
Cl3 Cl 1.1024(3) 0.5743(3) 0.1227(2) 0.0478(8) Uani 0.5 1 d D . P A -1
Cl4 Cl 0.9872(4) 0.4542(3) -0.1007(3) 0.0632(11) Uani 0.5 1 d D . P A -1
C47 C 0.9561(5) 0.4939(5) 0.0179(4) 0.032(2) Uani 0.5 1 d D . P A -1

loop_
_atom_site_aniso_label
_atom_site_aniso_U_11
_atom_site_aniso_U_22
_atom_site_aniso_U_33
_atom_site_aniso_U_23
_atom_site_aniso_U_13
_atom_site_aniso_U_12
C1 0.013(2) 0.015(2) 0.017(2) 0.0049(16) 0.0069(17) -0.0022(16)
C2 0.011(2) 0.017(2) 0.021(2) 0.0082(17) 0.0049(17) -0.0001(17)
C3 0.015(2) 0.019(2) 0.019(2) 0.0072(17) 0.0047(17) 0.0046(17)
C4 0.0116(19) 0.017(2) 0.0166(19) 0.0060(16) 0.0065(16) 0.0054(16)
C5 0.018(2) 0.013(2) 0.0152(19) 0.0018(15) 0.0064(17) 0.0035(17)
C6 0.015(2) 0.017(2) 0.0092(18) 0.0036(15) 0.0017(16) 0.0042(17)
C7 0.015(2) 0.016(2) 0.016(2) 0.0040(16) 0.0073(16) 0.0060(17)
C8 0.016(2) 0.014(2) 0.018(2) 0.0083(16) 0.0033(17) 0.0040(17)
C9 0.0137(19) 0.012(2) 0.0144(18) 0.0034(15) 0.0082(16) 0.0058(16)
C10 0.0126(19) 0.014(2) 0.0155(19) 0.0037(15) 0.0047(16) 0.0048(16)
C11 0.013(2) 0.011(2) 0.0157(19) 0.0036(15) 0.0046(16) -0.0021(16)
C12 0.012(2) 0.016(2) 0.020(2) 0.0046(16) 0.0019(17) -0.0014(17)
C13 0.013(2) 0.018(2) 0.0158(19) 0.0084(16) -0.0012(16) 0.0032(17)
C14 0.0092(18) 0.019(2) 0.0115(18) 0.0068(15) 0.0043(15) 0.0021(16)
C15 0.0123(19) 0.016(2) 0.0119(18) 0.0057(15) 0.0031(16) 0.0057(16)
C16 0.0110(19) 0.018(2) 0.0156(19) 0.0081(16) 0.0047(16) 0.0040(16)
C17 0.017(2) 0.015(2) 0.021(2) 0.0062(16) 0.0083(17) 0.0062(17)
C18 0.014(2) 0.013(2) 0.017(2) 0.0047(16) 0.0028(16) 0.0020(16)
C19 0.0141(19) 0.0078(19) 0.0138(18) 0.0022(14) 0.0057(16) -0.0008(15)
C20 0.014(2) 0.014(2) 0.0136(18) 0.0047(15) 0.0067(16) 0.0021(16)
C21 0.012(2) 0.011(2) 0.023(2) 0.0044(16) 0.0051(17) 0.0031(16)
C22 0.018(2) 0.017(2) 0.019(2) 0.0022(16) 0.0060(17) 0.0043(18)
C23 0.017(2) 0.017(2) 0.018(2) 0.0051(17) -0.0023(17) -0.0017(17)
C24 0.011(2) 0.023(2) 0.036(3) 0.018(2) 0.0085(19) 0.0061(18)
C25 0.019(2) 0.022(2) 0.027(2) 0.0081(18) 0.0125(19) 0.0083(19)
C26 0.017(2) 0.019(2) 0.017(2) 0.0065(17) 0.0027(17) 0.0024(17)
C27 0.0061(18) 0.014(2) 0.023(2) 0.0084(16) 0.0037(16) 0.0026(16)
C28 0.018(2) 0.020(2) 0.021(2) 0.0085(17) 0.0109(18) 0.0070(18)
C29 0.025(2) 0.023(2) 0.029(2) 0.0154(19) 0.015(2) 0.010(2)
C30 0.020(2) 0.013(2) 0.042(3) 0.0151(19) 0.015(2) 0.0047(18)
C31 0.021(2) 0.013(2) 0.030(2) 0.0024(18) 0.0082(19) 0.0004(18)
C32 0.023(2) 0.014(2) 0.024(2) 0.0090(17) 0.0093(18) 0.0024(18)
C33 0.013(2) 0.013(2) 0.0146(19) 0.0024(15) 0.0024(16) 0.0015(16)
C34 0.020(2) 0.022(2) 0.022(2) 0.0107(18) 0.0085(18) 0.0053(19)
C35 0.013(2) 0.031(3) 0.021(2) 0.0065(19) 0.0084(18) 0.0060(19)
C36 0.014(2) 0.017(2) 0.025(2) 0.0006(18) -0.0027(18) 0.0025(18)
C37 0.017(2) 0.018(2) 0.021(2) 0.0078(17) 0.0011(18) 0.0057(18)
C38 0.016(2) 0.013(2) 0.017(2) 0.0045(16) 0.0043(17) 0.0039(16)
C39 0.0077(18) 0.011(2) 0.018(2) 0.0060(15) -0.0002(16) -0.0001(15)
C40 0.015(2) 0.015(2) 0.023(2) 0.0085(17) 0.0056(17) 0.0031(17)
C41 0.017(2) 0.024(2) 0.028(2) 0.0181(19) 0.0088(18) 0.0047(18)
C42 0.013(2) 0.012(2) 0.025(2) 0.0063(17) 0.0007(17) -0.0015(16)
C43 0.017(2) 0.013(2) 0.017(2) -0.0050(16) 0.0010(17) -0.0062(17)
C44 0.020(2) 0.009(2) 0.020(2) 0.0042(16) 0.0054(18) -0.0033(17)
C45 0.019(2) 0.023(2) 0.015(2) 0.0074(17) 0.0052(17) 0.0040(18)
C46 0.028(3) 0.043(3) 0.026(2) 0.010(2) 0.015(2) 0.008(2)
N1 0.0119(17) 0.0138(18) 0.0142(16) 0.0036(13) 0.0029(14) 0.0004(14)
N2 0.0103(16) 0.0145(18) 0.0164(17) 0.0047(14) 0.0002(14) 0.0020(14)
N3 0.0104(16) 0.0131(17) 0.0135(16) 0.0055(13) 0.0029(13) 0.0017(14)
N4 0.0154(17) 0.0121(17) 0.0130(16) 0.0060(13) 0.0036(14) 0.0032(14)
Rh1 0.00858(15) 0.00846(15) 0.01175(14) 0.00289(10) 0.00224(11) 0.00057(11)
Cl1 0.0359(14) 0.0330(14) 0.0368(14) 0.0113(11) 0.0026(11) -0.0014(11)
Cl2 0.0349(14) 0.0294(14) 0.0443(15) 0.0082(11) 0.0144(12) 0.0066(11)
Cl3 0.0251(14) 0.057(2) 0.0559(19) 0.0284(15) 0.0079(14) -0.0055(14)
Cl4 0.103(3) 0.075(3) 0.048(2) 0.0327(19) 0.049(2) 0.056(3)
C47 0.035(6) 0.047(7) 0.009(4) 0.005(4) 0.010(4) 0.004(5)

loop_
_atom_type_symbol
_atom_type_description
_atom_type_scat_dispersion_real
_atom_type_scat_dispersion_imag
_atom_type_scat_source
C C 0.0033 0.0016 'International Tables Vol C Tables 4.2.6.8 and 6.1.1.4'
H H 0.0000 0.0000 'International Tables Vol C Tables 4.2.6.8 and 6.1.1.4'
N N 0.0061 0.0033 'International Tables Vol C Tables 4.2.6.8 and 6.1.1.4'
Rh Rh -1.1178 0.9187 'International Tables Vol C Tables 4.2.6.8 and 6.1.1.4'
Cl Cl 0.1484 0.1585 'International Tables Vol C Tables 4.2.6.8 and 6.1.1.4'

loop_
_geom_angle_atom_site_label_1
_geom_angle_atom_site_label_2
_geom_angle_atom_site_label_3
_geom_angle
N1 C1 C20 126.0(4)
N1 C1 C2 109.1(3)
C20 C1 C2 124.8(4)
C3 C2 C1 107.3(4)
C3 C2 H2 126.3
C1 C2 H2 126.3
C2 C3 C4 107.0(4)
C2 C3 H3 126.5
C4 C3 H3 126.5
N1 C4 C5 125.5(4)
N1 C4 C3 109.6(3)
C5 C4 C3 124.6(4)
C6 C5 C4 125.1(4)
C6 C5 C21 117.7(4)
C4 C5 C21 117.2(4)
N2 C6 C5 125.8(4)
N2 C6 C7 109.6(4)
C5 C6 C7 124.5(4)
C8 C7 C6 107.2(4)
C8 C7 H7 126.4
C6 C7 H7 126.4
C7 C8 C9 107.1(4)
C7 C8 H8 126.4
C9 C8 H8 126.4
N2 C9 C10 125.8(4)
N2 C9 C8 109.2(3)
C10 C9 C8 124.7(4)
C9 C10 C11 123.5(4)
C9 C10 C27 117.7(3)
C11 C10 C27 118.8(3)
N3 C11 C10 125.3(4)
N3 C11 C12 109.1(3)
C10 C11 C12 125.2(4)
C13 C12 C11 107.3(4)
C13 C12 H12 126.4
C11 C12 H12 126.4
C12 C13 C14 107.2(4)
C12 C13 H13 126.4
C14 C13 H13 126.4
N3 C14 C15 126.3(4)
N3 C14 C13 108.8(3)
C15 C14 C13 124.6(4)
C14 C15 C16 124.1(4)
C14 C15 C33 117.5(4)
C16 C15 C33 118.3(4)
N4 C16 C15 125.5(4)
N4 C16 C17 109.0(3)
C15 C16 C17 125.5(4)
C18 C17 C16 107.6(4)
C18 C17 H17 126.2
C16 C17 H17 126.2
C17 C18 C19 107.2(4)
C17 C18 H18 126.4
C19 C18 H18 126.4
N4 C19 C20 125.8(4)
N4 C19 C18 109.4(3)
C20 C19 C18 124.8(4)
C1 C20 C19 124.4(4)
C1 C20 C39 117.8(3)
C19 C20 C39 117.8(3)
C26 C21 C22 118.7(4)
C26 C21 C5 120.2(4)
C22 C21 C5 121.0(4)
C21 C22 C23 120.6(4)
C21 C22 H22 119.7
C23 C22 H22 119.7
C24 C23 C22 119.4(4)
C24 C23 H23 120.3
C22 C23 H23 120.3
C25 C24 C23 120.2(4)
C25 C24 H24 119.9
C23 C24 H24 119.9
C26 C25 C24 120.3(4)
C26 C25 H25 119.8
C24 C25 H25 119.8
C25 C26 C21 120.8(4)
C25 C26 H26 119.6
C21 C26 H26 119.6
C32 C27 C28 118.5(4)
C32 C27 C10 121.5(4)
C28 C27 C10 120.1(4)
C29 C28 C27 121.0(4)
C29 C28 H28 119.5
C27 C28 H28 119.5
C28 C29 C30 120.3(4)
C28 C29 H29 119.9
C30 C29 H29 119.9
C31 C30 C29 119.4(4)
C31 C30 H30 120.3
C29 C30 H30 120.3
C30 C31 C32 120.7(4)
C30 C31 H31 119.6
C32 C31 H31 119.6
C27 C32 C31 120.1(4)
C27 C32 H32 119.9
C31 C32 H32 119.9
C38 C33 C34 118.3(4)
C38 C33 C15 120.9(4)
C34 C33 C15 120.8(4)
C35 C34 C33 121.2(4)
C35 C34 H34 119.4
C33 C34 H34 119.4
C36 C35 C34 119.9(4)
C36 C35 H35 120.1
C34 C35 H35 120.1
C35 C36 C37 119.9(4)
C35 C36 H36 120.0
C37 C36 H36 120.0
C36 C37 C38 120.1(4)
C36 C37 H37 120.0
C38 C37 H37 120.0
C33 C38 C37 120.6(4)
C33 C38 H38 119.7
C37 C38 H38 119.7
C44 C39 C40 119.4(4)
C44 C39 C20 120.3(4)
C40 C39 C20 120.3(4)
C41 C40 C39 119.6(4)
C41 C40 H40 120.2
C39 C40 H40 120.2
C42 C41 C40 120.8(4)
C42 C41 H41 119.6
C40 C41 H41 119.6
C41 C42 C43 120.1(4)
C41 C42 H42 120.0
C43 C42 H42 120.0
C42 C43 C44 119.6(4)
C42 C43 H43 120.2
C44 C43 H43 120.2
C39 C44 C43 120.5(4)
C39 C44 H44 119.8
C43 C44 H44 119.8
C46 C45 Rh1 114.6(3)
C46 C45 H45A 108.6
Rh1 C45 H45A 108.6
C46 C45 H45B 108.6
Rh1 C45 H45B 108.6
H45A C45 H45B 107.6
C45 C46 H46A 109.5
C45 C46 H46B 109.5
H46A C46 H46B 109.5
C45 C46 H46C 109.5
H46A C46 H46C 109.5
H46B C46 H46C 109.5
C4 N1 C1 106.9(3)
C4 N1 Rh1 126.4(3)
C1 N1 Rh1 126.6(3)
C6 N2 C9 106.9(3)
C6 N2 Rh1 126.3(3)
C9 N2 Rh1 126.1(3)
C11 N3 C14 107.3(3)
C11 N3 Rh1 126.9(3)
C14 N3 Rh1 125.8(3)
C16 N4 C19 106.8(3)
C16 N4 Rh1 126.6(3)
C19 N4 Rh1 125.8(3)
N2 Rh1 N1 90.31(13)
N2 Rh1 N3 89.49(13)
N1 Rh1 N3 173.87(14)
N2 Rh1 N4 177.55(15)
N1 Rh1 N4 90.26(13)
N3 Rh1 N4 90.20(13)
N2 Rh1 C45 89.61(16)
N1 Rh1 C45 87.71(15)
N3 Rh1 C45 98.42(15)
N4 Rh1 C45 88.03(15)
Cl4 C47 Cl2 110.1(3)
Cl4 C47 Cl1 109.8(3)
Cl2 C47 Cl1 109.7(3)
Cl4 C47 Cl3 109.1(3)
Cl2 C47 Cl3 108.7(3)
Cl1 C47 Cl3 109.3(3)

loop_
_geom_bond_atom_site_label_1
_geom_bond_atom_site_label_2
_geom_bond_distance
C1 N1 1.378(5)
C1 C20 1.393(6)
C1 C2 1.452(5)
C2 C3 1.355(6)
C2 H2 0.9500
C3 C4 1.447(6)
C3 H3 0.9500
C4 N1 1.375(5)
C4 C5 1.401(6)
C5 C6 1.386(6)
C5 C21 1.506(5)
C6 N2 1.375(5)
C6 C7 1.449(6)
C7 C8 1.357(6)
C7 H7 0.9500
C8 C9 1.454(5)
C8 H8 0.9500
C9 N2 1.380(5)
C9 C10 1.398(5)
C10 C11 1.408(5)
C10 C27 1.492(6)
C11 N3 1.373(5)
C11 C12 1.451(5)
C12 C13 1.357(6)
C12 H12 0.9500
C13 C14 1.453(5)
C13 H13 0.9500
C14 N3 1.380(5)
C14 C15 1.396(6)
C15 C16 1.406(6)
C15 C33 1.498(5)
C16 N4 1.372(5)
C16 C17 1.449(6)
C17 C18 1.346(6)
C17 H17 0.9500
C18 C19 1.442(5)
C18 H18 0.9500
C19 N4 1.379(5)
C19 C20 1.408(5)
C20 C39 1.495(5)
C21 C26 1.392(6)
C21 C22 1.397(6)
C22 C23 1.406(6)
C22 H22 0.9500
C23 C24 1.385(6)
C23 H23 0.9500
C24 C25 1.385(6)
C24 H24 0.9500
C25 C26 1.384(6)
C25 H25 0.9500
C26 H26 0.9500
C27 C32 1.398(6)
C27 C28 1.399(6)
C28 C29 1.389(6)
C28 H28 0.9500
C29 C30 1.389(6)
C29 H29 0.9500
C30 C31 1.385(6)
C30 H30 0.9500
C31 C32 1.400(6)
C31 H31 0.9500
C32 H32 0.9500
C33 C38 1.387(6)
C33 C34 1.393(6)
C34 C35 1.389(6)
C34 H34 0.9500
C35 C36 1.379(6)
C35 H35 0.9500
C36 C37 1.382(6)
C36 H36 0.9500
C37 C38 1.395(6)
C37 H37 0.9500
C38 H38 0.9500
C39 C44 1.394(6)
C39 C40 1.400(6)
C40 C41 1.398(6)
C40 H40 0.9500
C41 C42 1.377(6)
C41 H41 0.9500
C42 C43 1.393(6)
C42 H42 0.9500
C43 C44 1.400(5)
C43 H43 0.9500
C44 H44 0.9500
C45 C46 1.494(6)
C45 Rh1 2.048(4)
C45 H45A 0.9900
C45 H45B 0.9900
C46 H46A 0.9800
C46 H46B 0.9800
C46 H46C 0.9800
N1 Rh1 2.026(3)
N2 Rh1 2.025(3)
N3 Rh1 2.028(3)
N4 Rh1 2.031(3)
Cl1 C47 1.766(6)
Cl2 C47 1.761(6)
Cl3 C47 1.779(6)
Cl4 C47 1.759(5)

loop_
_geom_torsion_atom_site_label_1
_geom_torsion_atom_site_label_2
_geom_torsion_atom_site_label_3
_geom_torsion_atom_site_label_4
_geom_torsion
N1 C1 C2 C3 1.0(5)
C20 C1 C2 C3 -175.7(4)
C1 C2 C3 C4 0.3(5)
C2 C3 C4 N1 -1.6(5)
C2 C3 C4 C5 172.3(4)
N1 C4 C5 C6 -1.0(7)
C3 C4 C5 C6 -173.9(4)
N1 C4 C5 C21 178.3(4)
C3 C4 C5 C21 5.4(6)
C4 C5 C6 N2 -6.5(7)
C21 C5 C6 N2 174.2(4)
C4 C5 C6 C7 171.5(4)
C21 C5 C6 C7 -7.8(6)
N2 C6 C7 C8 0.4(4)
C5 C6 C7 C8 -177.8(4)
C6 C7 C8 C9 -1.2(4)
C7 C8 C9 N2 1.7(4)
C7 C8 C9 C10 -172.2(4)
N2 C9 C10 C11 2.1(6)
C8 C9 C10 C11 175.0(4)
N2 C9 C10 C27 -178.9(4)
C8 C9 C10 C27 -6.0(6)
C9 C10 C11 N3 13.7(6)
C27 C10 C11 N3 -165.3(4)
C9 C10 C11 C12 -173.4(4)
C27 C10 C11 C12 7.6(6)
N3 C11 C12 C13 2.3(5)
C10 C11 C12 C13 -171.5(4)
C11 C12 C13 C14 1.1(5)
C12 C13 C14 N3 -4.1(5)
C12 C13 C14 C15 170.6(4)
N3 C14 C15 C16 -8.8(6)
C13 C14 C15 C16 177.4(4)
N3 C14 C15 C33 168.1(4)
C13 C14 C15 C33 -5.6(6)
C14 C15 C16 N4 -4.3(6)
C33 C15 C16 N4 178.7(4)
C14 C15 C16 C17 177.2(4)
C33 C15 C16 C17 0.2(6)
N4 C16 C17 C18 -1.0(5)
C15 C16 C17 C18 177.7(4)
C16 C17 C18 C19 0.9(5)
C17 C18 C19 N4 -0.5(5)
C17 C18 C19 C20 -177.8(4)
N1 C1 C20 C19 4.4(7)
C2 C1 C20 C19 -179.5(4)
N1 C1 C20 C39 -173.4(4)
C2 C1 C20 C39 2.7(6)
N4 C19 C20 C1 3.8(6)
C18 C19 C20 C1 -179.3(4)
N4 C19 C20 C39 -178.4(4)
C18 C19 C20 C39 -1.5(6)
C6 C5 C21 C26 -82.0(5)
C4 C5 C21 C26 98.7(5)
C6 C5 C21 C22 98.8(5)
C4 C5 C21 C22 -80.6(5)
C26 C21 C22 C23 0.7(6)
C5 C21 C22 C23 180.0(4)
C21 C22 C23 C24 -0.2(6)
C22 C23 C24 C25 -0.5(7)
C23 C24 C25 C26 0.7(7)
C24 C25 C26 C21 -0.2(7)
C22 C21 C26 C25 -0.5(6)
C5 C21 C26 C25 -179.8(4)
C9 C10 C27 C32 117.4(4)
C11 C10 C27 C32 -63.6(5)
C9 C10 C27 C28 -63.1(5)
C11 C10 C27 C28 116.0(4)
C32 C27 C28 C29 0.0(6)
C10 C27 C28 C29 -179.5(4)
C27 C28 C29 C30 0.8(6)
C28 C29 C30 C31 -1.0(6)
C29 C30 C31 C32 0.4(7)
C28 C27 C32 C31 -0.6(6)
C10 C27 C32 C31 178.9(4)
C30 C31 C32 C27 0.5(6)
C14 C15 C33 C38 119.4(4)
C16 C15 C33 C38 -63.4(5)
C14 C15 C33 C34 -61.1(5)
C16 C15 C33 C34 116.0(5)
C38 C33 C34 C35 -0.9(6)
C15 C33 C34 C35 179.7(4)
C33 C34 C35 C36 0.0(7)
C34 C35 C36 C37 0.5(7)
C35 C36 C37 C38 0.0(6)
C34 C33 C38 C37 1.4(6)
C15 C33 C38 C37 -179.2(4)
C36 C37 C38 C33 -0.9(6)
C1 C20 C39 C44 103.9(5)
C19 C20 C39 C44 -74.0(5)
C1 C20 C39 C40 -74.3(5)
C19 C20 C39 C40 107.8(4)
C44 C39 C40 C41 -0.2(6)
C20 C39 C40 C41 178.1(4)
C39 C40 C41 C42 -0.3(6)
C40 C41 C42 C43 0.4(6)
C41 C42 C43 C44 0.1(6)
C40 C39 C44 C43 0.6(6)
C20 C39 C44 C43 -177.7(4)
C42 C43 C44 C39 -0.5(6)
C5 C4 N1 C1 -171.6(4)
C3 C4 N1 C1 2.3(4)
C5 C4 N1 Rh1 5.4(6)
C3 C4 N1 Rh1 179.2(3)
C20 C1 N1 C4 174.6(4)
C2 C1 N1 C4 -2.0(4)
C20 C1 N1 Rh1 -2.4(6)
C2 C1 N1 Rh1 -179.0(3)
C5 C6 N2 C9 178.9(4)
C7 C6 N2 C9 0.7(4)
C5 C6 N2 Rh1 8.5(6)
C7 C6 N2 Rh1 -169.7(3)
C10 C9 N2 C6 172.4(4)
C8 C9 N2 C6 -1.4(4)
C10 C9 N2 Rh1 -17.2(6)
C8 C9 N2 Rh1 169.0(3)
C10 C11 N3 C14 168.9(4)
C12 C11 N3 C14 -4.9(4)
C10 C11 N3 Rh1 -12.7(6)
C12 C11 N3 Rh1 173.5(3)
C15 C14 N3 C11 -169.1(4)
C13 C14 N3 C11 5.5(4)
C15 C14 N3 Rh1 12.5(6)
C13 C14 N3 Rh1 -172.9(3)
C15 C16 N4 C19 -178.0(4)
C17 C16 N4 C19 0.7(4)
C15 C16 N4 Rh1 12.1(6)
C17 C16 N4 Rh1 -169.2(3)
C20 C19 N4 C16 177.1(4)
C18 C19 N4 C16 -0.2(4)
C20 C19 N4 Rh1 -12.9(6)
C18 C19 N4 Rh1 169.8(3)
